data_1550574
loop_
_publ_author_name
'Berndt, Jan Philipp'
'Radchenko, Yevhenii'
'Becker, Jonathan'
'Logemann, Christian'
'Bhandari, Dhaka Ram'
'Hrdina, Radim'
'SCHREINER, Peter Richard'

_publ_section_title
;
 Site-Selective Nitrenoid Insertions Utilizing Postfunctionalized
 Bifunctional Rhodium(II) Catalysts
;
_journal_name_full 'Chemical Science'
_journal_paper_doi 10.1039/C8SC05733H
_journal_year 2019
_chemical_formula_moiety 'C84 H88 F24 N8 O14 Rh2 S2, 2(C2 H6 O S) [+ solvent]'
_chemical_formula_sum 'C88 H100 F24 N8 O16 Rh2 S4'
_chemical_formula_weight 2315.81
_space_group_crystal_system triclinic
_space_group_IT_number 2
_space_group_name_Hall '-P 1'
_space_group_name_H-M_alt 'P -1'
_symmetry_space_group_name_Hall '-P 1'
_symmetry_space_group_name_H-M 'P -1'
_atom_sites_solution_hydrogens mixed
_atom_sites_solution_primary direct
_atom_sites_solution_secondary difmap
_audit_creation_method SHELXL-2016/6
_audit_update_record
;
2018-06-28 deposited with the CCDC.
2019-02-06 downloaded from the CCDC.
;
_cell_angle_alpha 89.158(2)
_cell_angle_beta 89.755(2)
_cell_angle_gamma 62.152(2)
_cell_formula_units_Z 1
_cell_length_a 14.0242(9)
_cell_length_b 14.3859(9)
_cell_length_c 17.8002(11)
_cell_measurement_reflns_used 9889
_cell_measurement_temperature 100(2)
_cell_measurement_theta_max 33.54
_cell_measurement_theta_min 2.77
_cell_volume 3174.9(4)
_computing_cell_refinement 'SAINT 7.46A (Bruker-AXS, 2015)'
_computing_data_collection 'APEX2 v2011.4.0 (Bruker-AXS, 2015)'
_computing_data_reduction 'SAINT 7.46A (Bruker-AXS, 2015)'
_computing_molecular_graphics 'Bruker SHELXTL'
_computing_publication_material 'Bruker SHELXTL'
_computing_structure_refinement 'SHELXL-2016/6 (Sheldrick, 2016)'
_computing_structure_solution 'SHELXT-2015 (Sheldrick, 2015)'
_diffrn_ambient_temperature 100(2)
_diffrn_measured_fraction_theta_full 0.999
_diffrn_measured_fraction_theta_max 1.000
_diffrn_measurement_device_type 'BRUKER D8 Venture, Bruker Photon 100 CMOS detector'
_diffrn_measurement_method '\f and \w scans'
_diffrn_radiation_type MoK\a
_diffrn_radiation_wavelength 0.71073
_diffrn_reflns_av_R_equivalents 0.0583
_diffrn_reflns_av_unetI/netI 0.0144
_diffrn_reflns_Laue_measured_fraction_full 0.999
_diffrn_reflns_Laue_measured_fraction_max 1.000
_diffrn_reflns_limit_h_max 21
_diffrn_reflns_limit_h_min -21
_diffrn_reflns_limit_k_max 21
_diffrn_reflns_limit_k_min -21
_diffrn_reflns_limit_l_max 26
_diffrn_reflns_limit_l_min -26
_diffrn_reflns_number 1105708
_diffrn_reflns_point_group_measured_fraction_full 0.999
_diffrn_reflns_point_group_measured_fraction_max 1.000
_diffrn_reflns_theta_full 25.242
_diffrn_reflns_theta_max 32.577
_diffrn_reflns_theta_min 2.289
_diffrn_source 'ImuS microfocus source'
_exptl_absorpt_coefficient_mu 0.412
_exptl_absorpt_correction_T_max 0.7467
_exptl_absorpt_correction_T_min 0.6673
_exptl_absorpt_correction_type multi-scan
_exptl_absorpt_process_details 'SADABS (Sheldrick, 2009)'
_exptl_crystal_colour red
_exptl_crystal_density_diffrn 1.211
_exptl_crystal_density_method 'not measured'
_exptl_crystal_description block
_exptl_crystal_F_000 1182
_exptl_crystal_size_max 0.745
_exptl_crystal_size_mid 0.410
_exptl_crystal_size_min 0.226
_refine_diff_density_max 0.950
_refine_diff_density_min -0.641
_refine_diff_density_rms 0.072
_refine_ls_extinction_method none
_refine_ls_goodness_of_fit_ref 1.067
_refine_ls_hydrogen_treatment mixed
_refine_ls_matrix_type full
_refine_ls_number_parameters 790
_refine_ls_number_reflns 23108
_refine_ls_number_restraints 1848
_refine_ls_restrained_S_all 1.217
_refine_ls_R_factor_all 0.0409
_refine_ls_R_factor_gt 0.0342
_refine_ls_shift/su_max 0.002
_refine_ls_shift/su_mean 0.000
_refine_ls_structure_factor_coef Fsqd
_refine_ls_weighting_details 'w=1/[\s^2^(Fo^2^)+(0.0337P)^2^+2.4934P] where P=(Fo^2^+2Fc^2^)/3'
_refine_ls_weighting_scheme calc
_refine_ls_wR_factor_gt 0.0799
_refine_ls_wR_factor_ref 0.0829
_reflns_Friedel_coverage 0.000
_reflns_number_gt 20294
_reflns_number_total 23108
_reflns_threshold_expression 'I > 2\s(I)'
_cod_data_source_file c8sc05733h2.cif
_cod_data_source_block D17074_sq
_cod_original_cell_volume 3174.9(3)
_cod_database_code 1550574
_shelx_shelxl_version_number 2016/6
_shelx_space_group_comment
; 
The symmetry employed for this shelxl refinement is uniquely defined 
by the following loop, which should always be used as a source of 
symmetry information in preference to the above space-group names. 
They are only intended as comments. 
;
_shelx_estimated_absorpt_t_min 0.749
_shelx_estimated_absorpt_t_max 0.913

loop_
_space_group_symop_operation_xyz
'x, y, z'
'-x, -y, -z'

loop_
_atom_site_label
_atom_site_type_symbol
_atom_site_fract_x
_atom_site_fract_y
_atom_site_fract_z
_atom_site_U_iso_or_equiv
_atom_site_adp_type
_atom_site_occupancy
_atom_site_site_symmetry_order
_atom_site_calc_flag
_atom_site_refinement_flags_posn
_atom_site_refinement_flags_adp
_atom_site_refinement_flags_occupancy
_atom_site_disorder_assembly
_atom_site_disorder_group
Rh1 Rh 0.40766(2) 0.06474(2) 0.49008(2) 0.01105(2) Uani 1 1 d . . . . .
F1 F 0.07221(9) 0.82056(9) 0.47820(6) 0.0377(2) Uani 1 1 d . U . . .
F2 F 0.13328(9) 0.91610(9) 0.42444(6) 0.0374(2) Uani 1 1 d . U . . .
F3 F -0.03714(9) 0.96481(9) 0.42200(7) 0.0441(3) Uani 1 1 d . U . . .
F4 F -0.1117(5) 0.9259(3) 0.1488(3) 0.0685(13) Uani 0.623(5) 1 d D U P A 1
F5 F -0.0567(3) 0.7607(3) 0.12070(19) 0.0806(13) Uani 0.623(5) 1 d D U P A 1
F6 F -0.1668(2) 0.8302(3) 0.2102(2) 0.0921(13) Uani 0.623(5) 1 d D U P A 1
F4A F -0.1423(9) 0.9349(7) 0.1700(7) 0.108(4) Uani 0.377(5) 1 d D U P A 2
F5A F -0.1183(5) 0.7861(5) 0.1553(4) 0.073(2) Uani 0.377(5) 1 d D U P A 2
F6A F -0.0265(4) 0.8393(5) 0.0926(3) 0.093(2) Uani 0.377(5) 1 d D U P A 2
F11 F 0.2143(8) 0.7459(7) 1.0481(4) 0.079(2) Uani 0.460(2) 1 d D U P B 1
F12 F 0.2809(3) 0.8209(4) 0.9725(3) 0.0802(15) Uani 0.460(2) 1 d D U P B 1
F13 F 0.1303(5) 0.9160(4) 1.0200(2) 0.0656(9) Uani 0.460(2) 1 d D U P B 1
F11A F 0.2436(12) 0.7352(9) 1.0356(6) 0.079(2) Uani 0.351(2) 1 d D U P B 2
F12A F 0.0852(4) 0.8588(3) 1.0529(2) 0.0656(9) Uani 0.351(2) 1 d D U P B 2
F13A F 0.1989(8) 0.8878(7) 0.9983(4) 0.104(3) Uani 0.351(2) 1 d D U P B 2
F11B F 0.2834(7) 0.7635(10) 1.0022(8) 0.0802(15) Uani 0.189(2) 1 d D U P B 3
F12B F 0.1482(13) 0.9208(8) 1.0014(7) 0.0656(9) Uani 0.189(2) 1 d D U P B 3
F13B F 0.1381(7) 0.7900(6) 1.0579(4) 0.0656(9) Uani 0.189(2) 1 d D U P B 3
F14 F -0.16208(9) 0.91760(9) 0.77233(7) 0.0425(3) Uani 1 1 d . U . . .
F15 F -0.04851(10) 0.94877(8) 0.71105(6) 0.0428(3) Uani 1 1 d . U . . .
F16 F -0.11889(9) 1.03368(7) 0.81253(7) 0.0417(3) Uani 1 1 d . U . . .
O1 O 0.46221(7) 0.15511(7) 0.43530(5) 0.01737(17) Uani 1 1 d . U . . .
O2 O 0.63552(7) 0.03435(7) 0.45329(6) 0.01776(17) Uani 1 1 d . U . . .
O3 O 0.35012(11) 0.53684(10) 0.37429(7) 0.0408(3) Uani 1 1 d . U . . .
O11 O 0.41717(7) 0.12916(7) 0.58842(5) 0.01669(16) Uani 1 1 d . U . . .
O12 O 0.59023(7) 0.00785(7) 0.60773(5) 0.01756(17) Uani 1 1 d . U . . .
O13 O 0.32661(10) 0.47635(9) 0.88219(7) 0.0324(3) Uani 1 1 d . U . . .
N1 N 0.45759(10) 0.44956(10) 0.27551(8) 0.0247(2) Uani 1 1 d D U . . .
H1 H 0.4625(17) 0.4507(16) 0.2273(8) 0.030 Uiso 1 1 d D U . . .
N2 N 0.29205(11) 0.58958(11) 0.25368(8) 0.0289(3) Uani 1 1 d D U . . .
H2 H 0.3022(18) 0.5682(17) 0.2077(9) 0.035 Uiso 1 1 d D U . . .
N11 N 0.30890(11) 0.40826(9) 0.77100(7) 0.0271(3) Uani 1 1 d D U . . .
H11 H 0.2766(16) 0.4249(16) 0.7289(9) 0.033 Uiso 1 1 d D U . . .
N12 N 0.18534(10) 0.57365(9) 0.80239(7) 0.0245(2) Uani 1 1 d D U . . .
H12 H 0.1540(16) 0.5737(16) 0.7625(9) 0.029 Uiso 1 1 d D U . . .
C1 C 0.56244(10) 0.12256(9) 0.42887(7) 0.0155(2) Uani 1 1 d . U . . .
C2 C 0.60018(10) 0.19487(9) 0.39117(7) 0.0162(2) Uani 1 1 d . U . . .
C3 C 0.50596(10) 0.28900(10) 0.35243(7) 0.0176(2) Uani 1 1 d . U . . .
H3A H 0.449100 0.328021 0.389727 0.021 Uiso 1 1 calc R U . . .
H3AB H 0.474462 0.263496 0.313155 0.021 Uiso 1 1 calc R U . . .
C4 C 0.54559(11) 0.36271(10) 0.31664(8) 0.0207(2) Uani 1 1 d . U . . .
C5 C 0.59496(12) 0.40228(11) 0.37720(9) 0.0243(3) Uani 1 1 d . U . . .
H5A H 0.621157 0.449049 0.353964 0.029 Uiso 1 1 calc R U . . .
H5AB H 0.539467 0.443094 0.414868 0.029 Uiso 1 1 calc R U . . .
C6 C 0.68900(12) 0.30819(11) 0.41571(9) 0.0240(3) Uani 1 1 d . U . . .
H6 H 0.720629 0.334212 0.455336 0.029 Uiso 1 1 calc R U . . .
C7 C 0.64846(11) 0.23587(10) 0.45213(8) 0.0209(2) Uani 1 1 d . U . . .
H7A H 0.592859 0.275166 0.490130 0.025 Uiso 1 1 calc R U . . .
H7AB H 0.708962 0.175885 0.477740 0.025 Uiso 1 1 calc R U . . .
C8 C 0.68811(11) 0.13398(10) 0.33242(8) 0.0216(2) Uani 1 1 d . U . . .
H8A H 0.749343 0.073486 0.357004 0.026 Uiso 1 1 calc R U . . .
H8AB H 0.658351 0.106627 0.293213 0.026 Uiso 1 1 calc R U . . .
C9 C 0.72746(11) 0.20746(11) 0.29637(9) 0.0246(3) Uani 1 1 d . U . . .
H9 H 0.783808 0.168005 0.258031 0.030 Uiso 1 1 calc R U . . .
C10 C 0.63254(12) 0.30149(12) 0.25816(9) 0.0252(3) Uani 1 1 d . U . . .
H10A H 0.658280 0.348317 0.234433 0.030 Uiso 1 1 calc R U . . .
H10B H 0.601610 0.276154 0.218384 0.030 Uiso 1 1 calc R U . . .
C11 C 0.77592(12) 0.24686(12) 0.35716(10) 0.0276(3) Uani 1 1 d . U . . .
H11A H 0.803064 0.293049 0.334231 0.033 Uiso 1 1 calc R U . . .
H11B H 0.837265 0.186479 0.381750 0.033 Uiso 1 1 calc R U . . .
C12 C 0.36711(12) 0.52521(11) 0.30706(9) 0.0266(3) Uani 1 1 d . U . . .
C13 C 0.19433(12) 0.67673(12) 0.26947(9) 0.0257(3) Uani 1 1 d . U . . .
C14 C 0.17515(11) 0.73408(11) 0.33510(9) 0.0244(3) Uani 1 1 d . U . . .
H14 H 0.229785 0.713170 0.372435 0.029 Uiso 1 1 calc R U . . .
C15 C 0.07587(11) 0.82209(11) 0.34602(9) 0.0241(3) Uani 1 1 d . U . . .
C16 C -0.00568(13) 0.85509(13) 0.29307(10) 0.0315(3) Uani 1 1 d . U . . .
H16 H -0.073102 0.915353 0.301063 0.038 Uiso 1 1 calc R U . . .
C17 C 0.01407(14) 0.79758(16) 0.22814(12) 0.0414(4) Uani 1 1 d . U . . .
C18 C 0.11229(14) 0.70961(15) 0.21500(12) 0.0377(4) Uani 1 1 d . U . . .
H18 H 0.123883 0.671994 0.169580 0.045 Uiso 1 1 calc R U . . .
C19 C 0.06048(13) 0.88135(12) 0.41680(10) 0.0289(3) Uani 1 1 d . U . . .
C20 C -0.0743(2) 0.8314(2) 0.17072(17) 0.0720(8) Uani 1 1 d D U . . .
C21 C 0.50464(10) 0.08907(9) 0.62579(7) 0.0142(2) Uani 1 1 d . U . . .
C22 C 0.50624(9) 0.14262(9) 0.69832(7) 0.01388(19) Uani 1 1 d . U . . .
C23 C 0.50382(11) 0.07490(10) 0.76578(7) 0.0192(2) Uani 1 1 d . U . . .
H23A H 0.438585 0.065120 0.762958 0.023 Uiso 1 1 calc R U . . .
H23B H 0.567979 0.004782 0.764568 0.023 Uiso 1 1 calc R U . . .
C24 C 0.50306(12) 0.13034(10) 0.83895(7) 0.0213(2) Uani 1 1 d . U . . .
H24 H 0.501576 0.086710 0.882756 0.026 Uiso 1 1 calc R U . . .
C25 C 0.60459(12) 0.14391(11) 0.84329(8) 0.0240(3) Uani 1 1 d . U . . .
H25A H 0.669259 0.074105 0.843022 0.029 Uiso 1 1 calc R U . . .
H25B H 0.604666 0.178977 0.890709 0.029 Uiso 1 1 calc R U . . .
C26 C 0.60844(11) 0.20997(11) 0.77637(8) 0.0216(2) Uani 1 1 d . U . . .
H26 H 0.675365 0.218047 0.779522 0.026 Uiso 1 1 calc R U . . .
C27 C 0.60913(10) 0.15517(10) 0.70298(7) 0.0183(2) Uani 1 1 d . U . . .
H27A H 0.673528 0.085245 0.701457 0.022 Uiso 1 1 calc R U . . .
H27B H 0.612251 0.197438 0.659547 0.022 Uiso 1 1 calc R U . . .
C28 C 0.40725(10) 0.25089(10) 0.70209(7) 0.0175(2) Uani 1 1 d . U . . .
H28A H 0.407554 0.294524 0.658653 0.021 Uiso 1 1 calc R U . . .
H28B H 0.341021 0.242846 0.699039 0.021 Uiso 1 1 calc R U . . .
C29 C 0.40635(11) 0.30620(10) 0.77501(7) 0.0186(2) Uani 1 1 d . U . . .
C30 C 0.40274(11) 0.23889(11) 0.84124(7) 0.0214(2) Uani 1 1 d . U . . .
H30A H 0.336640 0.230626 0.838196 0.026 Uiso 1 1 calc R U . . .
H30B H 0.401234 0.273734 0.889106 0.026 Uiso 1 1 calc R U . . .
C31 C 0.50934(12) 0.31871(10) 0.77849(8) 0.0230(3) Uani 1 1 d . U . . .
H31A H 0.511022 0.362107 0.735328 0.028 Uiso 1 1 calc R U . . .
H31B H 0.509977 0.354706 0.825321 0.028 Uiso 1 1 calc R U . . .
C32 C 0.27913(12) 0.48427(11) 0.82314(8) 0.0234(3) Uani 1 1 d . U . . .
C33 C 0.14269(11) 0.67190(10) 0.83528(7) 0.0203(2) Uani 1 1 d . U . . .
C34 C 0.18153(13) 0.69320(12) 0.90124(9) 0.0289(3) Uani 1 1 d . U . . .
H34 H 0.239370 0.638430 0.928100 0.035 Uiso 1 1 calc R U . . .
C35 C 0.13445(13) 0.79573(12) 0.92717(9) 0.0317(3) Uani 1 1 d D U . . .
C36 C 0.04959(12) 0.87816(12) 0.89023(9) 0.0269(3) Uani 1 1 d . U . . .
H36 H 0.019053 0.947808 0.908658 0.032 Uiso 1 1 calc R U . . .
C37 C 0.01098(11) 0.85507(10) 0.82538(8) 0.0214(2) Uani 1 1 d . U . . .
C38 C 0.05567(11) 0.75377(10) 0.79819(8) 0.0201(2) Uani 1 1 d . U . . .
H38 H 0.027020 0.739787 0.754031 0.024 Uiso 1 1 calc R U . . .
C39 C 0.1780(2) 0.81739(17) 0.99714(13) 0.0621(7) Uani 1 1 d D U . . .
C40 C -0.07934(13) 0.93904(11) 0.78106(10) 0.0295(3) Uani 1 1 d . U . . .
S1 S 0.21888(2) 0.19127(2) 0.47495(2) 0.01508(5) Uani 1 1 d D U . . .
O21 O 0.17931(10) 0.29869(9) 0.44273(9) 0.0382(3) Uani 1 1 d D U . . .
C41 C 0.15962(12) 0.20365(14) 0.56523(9) 0.0323(3) Uani 1 1 d D U . . .
H41A H 0.080972 0.243485 0.560706 0.048 Uiso 1 1 calc R U . . .
H41B H 0.185630 0.240712 0.598486 0.048 Uiso 1 1 calc R U . . .
H41C H 0.179617 0.133584 0.586249 0.048 Uiso 1 1 calc R U . . .
C42 C 0.15473(14) 0.12994(16) 0.42590(11) 0.0370(4) Uani 1 1 d D U . . .
H42A H 0.181736 0.116368 0.374237 0.056 Uiso 1 1 calc R U . . .
H42B H 0.076674 0.176131 0.425202 0.056 Uiso 1 1 calc R U . . .
H42C H 0.170210 0.063300 0.451048 0.056 Uiso 1 1 calc R U . . .
S2 S -0.18161(6) 0.54091(5) 0.42562(4) 0.02550(19) Uani 0.5292(16) 1 d D U P C 1
O22 O -0.1968(2) 0.48598(19) 0.35843(14) 0.0334(5) Uani 0.5292(16) 1 d D U P C 1
C43 C -0.0948(10) 0.4385(10) 0.4880(7) 0.047(3) Uani 0.5292(16) 1 d D U P C 1
H43A H -0.123107 0.388376 0.495779 0.071 Uiso 0.5292(16) 1 calc R U P C 1
H43B H -0.091200 0.468629 0.536218 0.071 Uiso 0.5292(16) 1 calc R U P C 1
H43C H -0.022489 0.402192 0.466168 0.071 Uiso 0.5292(16) 1 calc R U P C 1
C44 C -0.3001(5) 0.5844(6) 0.4819(4) 0.0308(12) Uani 0.5292(16) 1 d D U P C 1
H44A H -0.360142 0.643883 0.456687 0.046 Uiso 0.5292(16) 1 calc R U P C 1
H44B H -0.287090 0.606482 0.530925 0.046 Uiso 0.5292(16) 1 calc R U P C 1
H44C H -0.318190 0.526771 0.488863 0.046 Uiso 0.5292(16) 1 calc R U P C 1
S2A S -0.21188(11) 0.49857(12) 0.42593(5) 0.0191(3) Uani 0.364(2) 1 d D U P D 2
O22A O -0.1934(2) 0.5741(2) 0.37608(15) 0.0214(6) Uani 0.364(2) 1 d D U P D 2
C43A C -0.1109(11) 0.4573(11) 0.4973(7) 0.031(2) Uani 0.364(2) 1 d D U P D 2
H43D H -0.040485 0.410618 0.475552 0.047 Uiso 0.364(2) 1 calc R U P D 2
H43E H -0.127746 0.419531 0.537119 0.047 Uiso 0.364(2) 1 calc R U P D 2
H43F H -0.109006 0.518916 0.518356 0.047 Uiso 0.364(2) 1 calc R U P D 2
C44A C -0.3252(7) 0.5757(8) 0.4820(5) 0.0292(16) Uani 0.364(2) 1 d D U P D 2
H44D H -0.390492 0.604685 0.450824 0.044 Uiso 0.364(2) 1 calc R U P D 2
H44E H -0.316405 0.633324 0.503883 0.044 Uiso 0.364(2) 1 calc R U P D 2
H44F H -0.331579 0.531812 0.522302 0.044 Uiso 0.364(2) 1 calc R U P D 2
S2B S -0.1700(5) 0.4506(5) 0.4241(2) 0.0279(10) Uani 0.107(2) 1 d D U P E 3
O22B O -0.1540(10) 0.4975(10) 0.3510(5) 0.027(2) Uani 0.107(2) 1 d D U P E 3
C43B C -0.078(2) 0.452(3) 0.4905(14) 0.026(5) Uani 0.107(2) 1 d D U P E 3
H43G H -0.066222 0.399634 0.530371 0.039 Uiso 0.107(2) 1 calc R U P E 3
H43H H -0.106346 0.521610 0.512354 0.039 Uiso 0.107(2) 1 calc R U P E 3
H43I H -0.008776 0.433878 0.465749 0.039 Uiso 0.107(2) 1 calc R U P E 3
C44B C -0.2905(14) 0.5488(16) 0.4650(11) 0.027(3) Uani 0.107(2) 1 d D U P E 3
H44G H -0.286318 0.614755 0.467999 0.041 Uiso 0.107(2) 1 calc R U P E 3
H44H H -0.299003 0.525914 0.515558 0.041 Uiso 0.107(2) 1 calc R U P E 3
H44I H -0.352468 0.559739 0.433868 0.041 Uiso 0.107(2) 1 calc R U P E 3

loop_
_atom_site_aniso_label
_atom_site_aniso_U_11
_atom_site_aniso_U_22
_atom_site_aniso_U_33
_atom_site_aniso_U_23
_atom_site_aniso_U_13
_atom_site_aniso_U_12
Rh1 0.01007(4) 0.00671(4) 0.01469(4) -0.00075(3) -0.00191(3) -0.00246(3)
F1 0.0376(5) 0.0373(6) 0.0354(5) 0.0101(4) -0.0026(4) -0.0154(5)
F2 0.0421(6) 0.0343(5) 0.0428(6) 0.0006(4) -0.0081(5) -0.0237(5)
F3 0.0314(5) 0.0323(5) 0.0485(7) -0.0044(5) -0.0060(5) 0.0019(4)
F4 0.070(3) 0.064(2) 0.070(3) 0.0339(17) -0.051(2) -0.030(2)
F5 0.0617(19) 0.081(2) 0.073(2) -0.0230(16) -0.0433(16) -0.0105(16)
F6 0.0423(14) 0.169(4) 0.075(2) 0.011(2) -0.0283(14) -0.0579(19)
F4A 0.074(6) 0.099(4) 0.109(8) 0.015(4) -0.063(5) -0.005(4)
F5A 0.066(3) 0.080(4) 0.094(5) 0.036(3) -0.056(3) -0.051(3)
F6A 0.067(3) 0.148(6) 0.060(3) 0.040(3) -0.042(2) -0.049(3)
F11 0.091(5) 0.064(2) 0.034(3) -0.0221(19) -0.028(3) 0.005(3)
F12 0.0616(17) 0.084(3) 0.088(3) -0.049(2) -0.0229(18) -0.026(2)
F13 0.075(2) 0.0503(12) 0.0419(15) -0.0325(11) -0.0121(13) -0.0033(11)
F11A 0.091(5) 0.064(2) 0.034(3) -0.0221(19) -0.028(3) 0.005(3)
F12A 0.075(2) 0.0503(12) 0.0419(15) -0.0325(11) -0.0121(13) -0.0033(11)
F13A 0.174(8) 0.133(6) 0.072(4) 0.002(4) -0.042(5) -0.129(6)
F11B 0.0616(17) 0.084(3) 0.088(3) -0.049(2) -0.0229(18) -0.026(2)
F12B 0.075(2) 0.0503(12) 0.0419(15) -0.0325(11) -0.0121(13) -0.0033(11)
F13B 0.075(2) 0.0503(12) 0.0419(15) -0.0325(11) -0.0121(13) -0.0033(11)
F14 0.0260(5) 0.0302(5) 0.0608(7) -0.0022(5) -0.0140(5) -0.0042(4)
F15 0.0570(7) 0.0255(5) 0.0331(5) 0.0065(4) -0.0053(5) -0.0086(5)
F16 0.0409(6) 0.0152(4) 0.0499(6) -0.0075(4) -0.0096(5) 0.0033(4)
O1 0.0140(4) 0.0118(4) 0.0242(4) 0.0027(3) -0.0009(3) -0.0042(3)
O2 0.0134(4) 0.0110(4) 0.0267(5) 0.0030(3) -0.0010(3) -0.0040(3)
O3 0.0375(7) 0.0286(6) 0.0326(6) 0.0114(5) 0.0040(5) 0.0041(5)
O11 0.0131(4) 0.0134(4) 0.0193(4) -0.0036(3) -0.0029(3) -0.0024(3)
O12 0.0143(4) 0.0133(4) 0.0199(4) -0.0042(3) -0.0036(3) -0.0019(3)
O13 0.0315(6) 0.0210(5) 0.0271(5) -0.0082(4) -0.0071(4) 0.0028(4)
N1 0.0239(6) 0.0178(5) 0.0280(6) 0.0091(4) -0.0012(5) -0.0063(4)
N2 0.0237(6) 0.0237(6) 0.0329(7) 0.0050(5) -0.0052(5) -0.0058(5)
N11 0.0308(6) 0.0138(5) 0.0189(5) -0.0043(4) -0.0037(5) 0.0046(4)
N12 0.0258(6) 0.0142(5) 0.0203(5) -0.0053(4) -0.0036(4) 0.0017(4)
C1 0.0158(5) 0.0108(5) 0.0186(5) -0.0001(4) -0.0010(4) -0.0051(4)
C2 0.0142(5) 0.0115(5) 0.0221(6) 0.0025(4) -0.0002(4) -0.0052(4)
C3 0.0161(5) 0.0132(5) 0.0222(6) 0.0029(4) -0.0003(4) -0.0057(4)
C4 0.0193(6) 0.0148(5) 0.0262(6) 0.0059(4) -0.0003(5) -0.0067(4)
C5 0.0263(6) 0.0158(6) 0.0331(7) 0.0043(5) -0.0022(5) -0.0117(5)
C6 0.0242(6) 0.0192(6) 0.0326(7) 0.0054(5) -0.0052(5) -0.0136(5)
C7 0.0227(6) 0.0169(5) 0.0247(6) 0.0038(5) -0.0039(5) -0.0108(5)
C8 0.0177(5) 0.0151(5) 0.0284(6) 0.0009(5) 0.0039(5) -0.0048(4)
C9 0.0187(6) 0.0216(6) 0.0314(7) 0.0029(5) 0.0055(5) -0.0078(5)
C10 0.0230(6) 0.0230(6) 0.0273(7) 0.0053(5) 0.0036(5) -0.0089(5)
C11 0.0193(6) 0.0247(7) 0.0406(8) 0.0083(6) -0.0014(6) -0.0120(5)
C12 0.0248(6) 0.0167(6) 0.0344(7) 0.0097(5) -0.0011(5) -0.0067(5)
C13 0.0206(6) 0.0207(6) 0.0359(8) 0.0077(5) -0.0069(5) -0.0098(5)
C14 0.0186(6) 0.0197(6) 0.0343(7) 0.0093(5) -0.0076(5) -0.0088(5)
C15 0.0188(6) 0.0195(6) 0.0350(7) 0.0077(5) -0.0063(5) -0.0099(5)
C16 0.0196(6) 0.0271(7) 0.0449(9) 0.0038(6) -0.0110(6) -0.0085(6)
C17 0.0253(8) 0.0388(9) 0.0518(11) -0.0020(8) -0.0203(7) -0.0079(7)
C18 0.0286(8) 0.0330(8) 0.0454(10) -0.0029(7) -0.0148(7) -0.0090(7)
C19 0.0231(7) 0.0229(7) 0.0372(8) 0.0062(6) -0.0059(6) -0.0079(5)
C20 0.0440(12) 0.0644(15) 0.0839(18) -0.0190(13) -0.0393(12) -0.0048(11)
C21 0.0148(5) 0.0103(4) 0.0162(5) -0.0009(4) -0.0015(4) -0.0048(4)
C22 0.0144(5) 0.0105(4) 0.0143(5) -0.0010(4) -0.0024(4) -0.0037(4)
C23 0.0238(6) 0.0129(5) 0.0195(5) 0.0016(4) -0.0010(4) -0.0074(4)
C24 0.0269(6) 0.0166(5) 0.0156(5) 0.0025(4) -0.0016(5) -0.0063(5)
C25 0.0240(6) 0.0203(6) 0.0199(6) -0.0025(5) -0.0070(5) -0.0038(5)
C26 0.0203(6) 0.0198(6) 0.0246(6) -0.0071(5) -0.0010(5) -0.0092(5)
C27 0.0175(5) 0.0168(5) 0.0199(5) -0.0048(4) 0.0007(4) -0.0074(4)
C28 0.0179(5) 0.0126(5) 0.0147(5) -0.0011(4) -0.0020(4) -0.0009(4)
C29 0.0210(6) 0.0107(5) 0.0160(5) -0.0015(4) -0.0005(4) -0.0007(4)
C30 0.0234(6) 0.0188(6) 0.0162(5) -0.0008(4) 0.0021(4) -0.0051(5)
C31 0.0301(7) 0.0144(5) 0.0241(6) -0.0059(5) 0.0019(5) -0.0099(5)
C32 0.0245(6) 0.0143(5) 0.0204(6) -0.0036(4) 0.0007(5) 0.0003(5)
C33 0.0196(6) 0.0153(5) 0.0188(6) -0.0044(4) 0.0019(4) -0.0020(4)
C34 0.0274(7) 0.0197(6) 0.0244(7) -0.0085(5) -0.0049(5) 0.0020(5)
C35 0.0292(7) 0.0235(7) 0.0285(7) -0.0128(6) -0.0051(6) -0.0003(6)
C36 0.0247(6) 0.0184(6) 0.0300(7) -0.0089(5) 0.0011(5) -0.0034(5)
C37 0.0183(5) 0.0150(5) 0.0252(6) -0.0022(4) 0.0015(5) -0.0029(4)
C38 0.0186(5) 0.0154(5) 0.0214(6) -0.0023(4) 0.0012(4) -0.0038(4)
C39 0.0659(14) 0.0355(10) 0.0528(12) -0.0233(9) -0.0281(11) 0.0039(9)
C40 0.0285(7) 0.0153(6) 0.0351(8) -0.0030(5) -0.0036(6) -0.0021(5)
S1 0.01211(12) 0.01158(12) 0.02032(13) -0.00008(10) -0.00286(10) -0.00450(10)
O21 0.0235(5) 0.0175(5) 0.0665(9) 0.0188(5) -0.0080(5) -0.0042(4)
C41 0.0197(6) 0.0386(9) 0.0250(7) -0.0050(6) 0.0027(5) -0.0020(6)
C42 0.0260(7) 0.0495(10) 0.0440(9) -0.0225(8) 0.0027(7) -0.0241(7)
S2 0.0313(4) 0.0176(3) 0.0301(4) 0.0008(2) -0.0047(3) -0.0135(3)
O22 0.0410(14) 0.0273(11) 0.0314(12) 0.0028(9) -0.0168(10) -0.0155(11)
C43 0.039(4) 0.042(5) 0.044(3) 0.002(3) -0.026(3) -0.005(3)
C44 0.030(2) 0.032(3) 0.032(2) 0.0114(18) -0.0104(18) -0.0163(19)
S2A 0.0227(5) 0.0165(6) 0.0189(4) -0.0007(3) -0.0045(3) -0.0098(5)
O22A 0.0197(12) 0.0234(13) 0.0184(12) 0.0075(10) -0.0036(9) -0.0079(10)
C43A 0.038(5) 0.025(4) 0.034(4) 0.013(3) -0.020(4) -0.018(4)
C44A 0.033(4) 0.025(3) 0.028(3) -0.002(2) 0.008(3) -0.013(3)
S2B 0.038(3) 0.023(2) 0.0264(17) -0.0015(14) -0.0033(15) -0.017(2)
O22B 0.027(5) 0.038(6) 0.023(4) 0.003(4) -0.009(4) -0.022(5)
C43B 0.015(8) 0.022(9) 0.031(9) 0.007(8) -0.004(6) -0.001(7)
C44B 0.032(8) 0.030(9) 0.022(8) 0.007(6) -0.006(5) -0.017(6)

loop_
_atom_type_symbol
_atom_type_description
_atom_type_scat_dispersion_real
_atom_type_scat_dispersion_imag
_atom_type_scat_source
C C 0.0033 0.0016 'International Tables Vol C Tables 4.2.6.8 and 6.1.1.4'
H H 0.0000 0.0000 'International Tables Vol C Tables 4.2.6.8 and 6.1.1.4'
N N 0.0061 0.0033 'International Tables Vol C Tables 4.2.6.8 and 6.1.1.4'
O O 0.0106 0.0060 'International Tables Vol C Tables 4.2.6.8 and 6.1.1.4'
F F 0.0171 0.0103 'International Tables Vol C Tables 4.2.6.8 and 6.1.1.4'
Rh Rh -1.1178 0.9187 'International Tables Vol C Tables 4.2.6.8 and 6.1.1.4'
S S 0.1246 0.1234 'International Tables Vol C Tables 4.2.6.8 and 6.1.1.4'

loop_
_geom_angle_atom_site_label_1
_geom_angle_atom_site_label_2
_geom_angle_atom_site_label_3
_geom_angle
_geom_angle_site_symmetry_1
_geom_angle_site_symmetry_3
O11 Rh1 O1 89.48(4) . .
O11 Rh1 O12 175.77(4) . 2_656
O1 Rh1 O12 90.23(4) . 2_656
O11 Rh1 O2 90.21(4) . 2_656
O1 Rh1 O2 175.70(4) . 2_656
O12 Rh1 O2 89.77(4) 2_656 2_656
O11 Rh1 Rh1 87.42(3) . 2_656
O1 Rh1 Rh1 88.28(3) . 2_656
O12 Rh1 Rh1 88.36(3) 2_656 2_656
O2 Rh1 Rh1 87.43(3) 2_656 2_656
O11 Rh1 S1 91.72(3) . .
O1 Rh1 S1 94.37(3) . .
O12 Rh1 S1 92.51(3) 2_656 .
O2 Rh1 S1 89.92(3) 2_656 .
Rh1 Rh1 S1 177.206(10) 2_656 .
C1 O1 Rh1 119.56(8) . .
C1 O2 Rh1 119.43(8) . 2_656
C21 O11 Rh1 120.13(8) . .
C21 O12 Rh1 118.70(8) . 2_656
C12 N1 C4 125.19(13) . .
C12 N1 H1 117.3(14) . .
C4 N1 H1 117.4(14) . .
C13 N2 C12 125.27(15) . .
C13 N2 H2 116.7(15) . .
C12 N2 H2 117.2(15) . .
C32 N11 C29 125.01(12) . .
C32 N11 H11 117.6(15) . .
C29 N11 H11 116.2(15) . .
C32 N12 C33 127.00(12) . .
C32 N12 H12 119.3(14) . .
C33 N12 H12 113.1(14) . .
O1 C1 O2 125.29(11) . .
O1 C1 C2 118.01(10) . .
O2 C1 C2 116.68(11) . .
C1 C2 C3 111.18(10) . .
C1 C2 C7 108.16(10) . .
C3 C2 C7 109.00(10) . .
C1 C2 C8 110.27(10) . .
C3 C2 C8 109.24(11) . .
C7 C2 C8 108.93(11) . .
C2 C3 C4 110.20(10) . .
C2 C3 H3A 109.6 . .
C4 C3 H3A 109.6 . .
C2 C3 H3AB 109.6 . .
C4 C3 H3AB 109.6 . .
H3A C3 H3AB 108.1 . .
N1 C4 C5 112.15(11) . .
N1 C4 C10 106.25(11) . .
C5 C4 C10 108.80(12) . .
N1 C4 C3 110.63(11) . .
C5 C4 C3 109.91(11) . .
C10 C4 C3 108.97(11) . .
C6 C5 C4 109.51(11) . .
C6 C5 H5A 109.8 . .
C4 C5 H5A 109.8 . .
C6 C5 H5AB 109.8 . .
C4 C5 H5AB 109.8 . .
H5A C5 H5AB 108.2 . .
C5 C6 C7 109.86(11) . .
C5 C6 C11 109.39(13) . .
C7 C6 C11 109.70(12) . .
C5 C6 H6 109.3 . .
C7 C6 H6 109.3 . .
C11 C6 H6 109.3 . .
C6 C7 C2 109.55(11) . .
C6 C7 H7A 109.8 . .
C2 C7 H7A 109.8 . .
C6 C7 H7AB 109.8 . .
C2 C7 H7AB 109.8 . .
H7A C7 H7AB 108.2 . .
C9 C8 C2 109.58(11) . .
C9 C8 H8A 109.8 . .
C2 C8 H8A 109.8 . .
C9 C8 H8AB 109.8 . .
C2 C8 H8AB 109.8 . .
H8A C8 H8AB 108.2 . .
C11 C9 C8 109.24(12) . .
C11 C9 C10 109.62(12) . .
C8 C9 C10 109.87(12) . .
C11 C9 H9 109.4 . .
C8 C9 H9 109.4 . .
C10 C9 H9 109.4 . .
C4 C10 C9 109.75(12) . .
C4 C10 H10A 109.7 . .
C9 C10 H10A 109.7 . .
C4 C10 H10B 109.7 . .
C9 C10 H10B 109.7 . .
H10A C10 H10B 108.2 . .
C9 C11 C6 109.30(12) . .
C9 C11 H11A 109.8 . .
C6 C11 H11A 109.8 . .
C9 C11 H11B 109.8 . .
C6 C11 H11B 109.8 . .
H11A C11 H11B 108.3 . .
O3 C12 N1 125.18(14) . .
O3 C12 N2 122.33(15) . .
N1 C12 N2 112.48(14) . .
N2 C13 C14 123.37(14) . .
N2 C13 C18 117.74(16) . .
C14 C13 C18 118.86(15) . .
C13 C14 C15 119.97(13) . .
C13 C14 H14 120.0 . .
C15 C14 H14 120.0 . .
C16 C15 C14 121.79(16) . .
C16 C15 C19 120.59(14) . .
C14 C15 C19 117.62(13) . .
C17 C16 C15 117.82(15) . .
C17 C16 H16 121.1 . .
C15 C16 H16 121.1 . .
C16 C17 C18 122.10(15) . .
C16 C17 C20 118.41(18) . .
C18 C17 C20 119.48(19) . .
C17 C18 C13 119.45(17) . .
C17 C18 H18 120.3 . .
C13 C18 H18 120.3 . .
F3 C19 F2 107.19(13) . .
F3 C19 F1 106.41(14) . .
F2 C19 F1 105.66(13) . .
F3 C19 C15 113.21(13) . .
F2 C19 C15 112.10(14) . .
F1 C19 C15 111.79(13) . .
F4 C20 F5 118.0(4) . .
F5A C20 F4A 110.3(7) . .
F4 C20 F6 103.1(4) . .
F5 C20 F6 99.6(3) . .
F5A C20 C17 125.4(3) . .
F4 C20 C17 114.5(4) . .
F5 C20 C17 113.2(2) . .
F4A C20 C17 114.1(6) . .
F6 C20 C17 105.7(2) . .
F5A C20 F6A 100.7(5) . .
F4A C20 F6A 91.7(6) . .
C17 C20 F6A 108.0(2) . .
O12 C21 O11 125.38(11) . .
O12 C21 C22 117.46(10) . .
O11 C21 C22 117.16(10) . .
C21 C22 C28 110.01(9) . .
C21 C22 C27 110.34(10) . .
C28 C22 C27 109.40(10) . .
C21 C22 C23 109.19(10) . .
C28 C22 C23 108.84(10) . .
C27 C22 C23 109.04(10) . .
C24 C23 C22 109.07(10) . .
C24 C23 H23A 109.9 . .
C22 C23 H23A 109.9 . .
C24 C23 H23B 109.9 . .
C22 C23 H23B 109.9 . .
H23A C23 H23B 108.3 . .
C25 C24 C23 109.52(11) . .
C25 C24 C30 109.46(12) . .
C23 C24 C30 109.90(11) . .
C25 C24 H24 109.3 . .
C23 C24 H24 109.3 . .
C30 C24 H24 109.3 . .
C24 C25 C26 109.98(11) . .
C24 C25 H25A 109.7 . .
C26 C25 H25A 109.7 . .
C24 C25 H25B 109.7 . .
C26 C25 H25B 109.7 . .
H25A C25 H25B 108.2 . .
C25 C26 C31 109.16(12) . .
C25 C26 C27 109.60(11) . .
C31 C26 C27 109.89(11) . .
C25 C26 H26 109.4 . .
C31 C26 H26 109.4 . .
C27 C26 H26 109.4 . .
C26 C27 C22 109.30(10) . .
C26 C27 H27A 109.8 . .
C22 C27 H27A 109.8 . .
C26 C27 H27B 109.8 . .
C22 C27 H27B 109.8 . .
H27A C27 H27B 108.3 . .
C29 C28 C22 111.09(10) . .
C29 C28 H28A 109.4 . .
C22 C28 H28A 109.4 . .
C29 C28 H28B 109.4 . .
C22 C28 H28B 109.4 . .
H28A C28 H28B 108.0 . .
N11 C29 C28 105.40(10) . .
N11 C29 C30 111.81(11) . .
C28 C29 C30 108.50(11) . .
N11 C29 C31 111.79(11) . .
C28 C29 C31 108.68(11) . .
C30 C29 C31 110.44(11) . .
C29 C30 C24 109.19(11) . .
C29 C30 H30A 109.8 . .
C24 C30 H30A 109.8 . .
C29 C30 H30B 109.8 . .
C24 C30 H30B 109.8 . .
H30A C30 H30B 108.3 . .
C26 C31 C29 109.40(11) . .
C26 C31 H31A 109.8 . .
C29 C31 H31A 109.8 . .
C26 C31 H31B 109.8 . .
C29 C31 H31B 109.8 . .
H31A C31 H31B 108.2 . .
O13 C32 N11 125.13(13) . .
O13 C32 N12 123.10(12) . .
N11 C32 N12 111.76(12) . .
N12 C33 C34 124.42(12) . .
N12 C33 C38 116.56(12) . .
C34 C33 C38 119.01(12) . .
C35 C34 C33 119.05(14) . .
C35 C34 H34 120.5 . .
C33 C34 H34 120.5 . .
C36 C35 C34 122.64(14) . .
C36 C35 C39 119.01(14) . .
C34 C35 C39 118.35(15) . .
C35 C36 C37 117.44(13) . .
C35 C36 H36 121.3 . .
C37 C36 H36 121.3 . .
C38 C37 C36 121.41(13) . .
C38 C37 C40 117.25(13) . .
C36 C37 C40 121.33(13) . .
C37 C38 C33 120.42(13) . .
C37 C38 H38 119.8 . .
C33 C38 H38 119.8 . .
F13A C39 F11A 114.3(10) . .
F11 C39 F13 116.8(5) . .
F11B C39 F12B 109.3(9) . .
F11B C39 F13B 106.4(8) . .
F12B C39 F13B 107.9(7) . .
F13A C39 C35 119.8(4) . .
F11 C39 C35 118.0(6) . .
F11A C39 C35 115.5(8) . .
F11B C39 C35 112.9(5) . .
F13 C39 C35 116.3(3) . .
F12B C39 C35 110.2(6) . .
F13B C39 C35 109.9(4) . .
F13A C39 F12A 98.8(5) . .
F11A C39 F12A 97.6(6) . .
C35 C39 F12A 105.8(2) . .
F11 C39 F12 101.4(6) . .
F13 C39 F12 93.9(4) . .
C35 C39 F12 104.8(2) . .
F16 C40 F14 107.14(13) . .
F16 C40 F15 107.10(14) . .
F14 C40 F15 105.37(14) . .
F16 C40 C37 112.93(13) . .
F14 C40 C37 112.02(13) . .
F15 C40 C37 111.82(13) . .
O21 S1 C42 107.59(9) . .
O21 S1 C41 107.61(8) . .
C42 S1 C41 100.48(9) . .
O21 S1 Rh1 124.52(5) . .
C42 S1 Rh1 108.05(6) . .
C41 S1 Rh1 106.01(5) . .
S1 C41 H41A 109.5 . .
S1 C41 H41B 109.5 . .
H41A C41 H41B 109.5 . .
S1 C41 H41C 109.5 . .
H41A C41 H41C 109.5 . .
H41B C41 H41C 109.5 . .
S1 C42 H42A 109.5 . .
S1 C42 H42B 109.5 . .
H42A C42 H42B 109.5 . .
S1 C42 H42C 109.5 . .
H42A C42 H42C 109.5 . .
H42B C42 H42C 109.5 . .
O22 S2 C43 105.5(5) . .
O22 S2 C44 107.3(2) . .
C43 S2 C44 96.3(5) . .
S2 C43 H43A 109.5 . .
S2 C43 H43B 109.5 . .
H43A C43 H43B 109.5 . .
S2 C43 H43C 109.5 . .
H43A C43 H43C 109.5 . .
H43B C43 H43C 109.5 . .
S2 C44 H44A 109.5 . .
S2 C44 H44B 109.5 . .
H44A C44 H44B 109.5 . .
S2 C44 H44C 109.5 . .
H44A C44 H44C 109.5 . .
H44B C44 H44C 109.5 . .
O22A S2A C44A 106.5(3) . .
O22A S2A C43A 105.9(5) . .
C44A S2A C43A 98.4(6) . .
S2A C43A H43D 109.5 . .
S2A C43A H43E 109.5 . .
H43D C43A H43E 109.5 . .
S2A C43A H43F 109.5 . .
H43D C43A H43F 109.5 . .
H43E C43A H43F 109.5 . .
S2A C44A H44D 109.5 . .
S2A C44A H44E 109.5 . .
H44D C44A H44E 109.5 . .
S2A C44A H44F 109.5 . .
H44D C44A H44F 109.5 . .
H44E C44A H44F 109.5 . .
O22B S2B C43B 107.9(12) . .
O22B S2B C44B 106.5(9) . .
C43B S2B C44B 98.1(11) . .
S2B C43B H43G 109.5 . .
S2B C43B H43H 109.5 . .
H43G C43B H43H 109.5 . .
S2B C43B H43I 109.5 . .
H43G C43B H43I 109.5 . .
H43H C43B H43I 109.5 . .
S2B C44B H44G 109.5 . .
S2B C44B H44H 109.5 . .
H44G C44B H44H 109.5 . .
S2B C44B H44I 109.5 . .
H44G C44B H44I 109.5 . .
H44H C44B H44I 109.5 . .

loop_
_geom_bond_atom_site_label_1
_geom_bond_atom_site_label_2
_geom_bond_distance
_geom_bond_site_symmetry_2
Rh1 O11 2.0264(9) .
Rh1 O1 2.0277(9) .
Rh1 O12 2.0363(9) 2_656
Rh1 O2 2.0429(9) 2_656
Rh1 Rh1 2.4051(2) 2_656
Rh1 S1 2.4257(3) .
F1 C19 1.3511(19) .
F2 C19 1.3381(19) .
F3 C19 1.3383(18) .
F4 C20 1.264(5) .
F5 C20 1.296(4) .
F6 C20 1.480(4) .
F4A C20 1.341(9) .
F5A C20 1.123(5) .
F6A C20 1.567(6) .
F11 C39 1.275(7) .
F12 C39 1.530(5) .
F13 C39 1.324(4) .
F11A C39 1.296(9) .
F12A C39 1.522(5) .
F13A C39 1.179(6) .
F11B C39 1.312(8) .
F12B C39 1.348(10) .
F13B C39 1.351(8) .
F14 C40 1.343(2) .
F15 C40 1.344(2) .
F16 C40 1.3376(17) .
O1 C1 1.2623(15) .
O2 C1 1.2737(14) .
O3 C12 1.218(2) .
O11 C21 1.2706(14) .
O12 C21 1.2676(14) .
O13 C32 1.2219(18) .
N1 C12 1.353(2) .
N1 C4 1.4698(18) .
N1 H1 0.861(15) .
N2 C13 1.390(2) .
N2 C12 1.393(2) .
N2 H2 0.866(15) .
N11 C32 1.3533(17) .
N11 C29 1.4669(17) .
N11 H11 0.848(15) .
N12 C32 1.3892(17) .
N12 C33 1.3891(17) .
N12 H12 0.837(15) .
C1 C2 1.5177(17) .
C2 C3 1.5375(17) .
C2 C7 1.5433(19) .
C2 C8 1.5455(18) .
C3 C4 1.5384(18) .
C3 H3A 0.9900 .
C3 H3AB 0.9900 .
C4 C5 1.536(2) .
C4 C10 1.536(2) .
C5 C6 1.534(2) .
C5 H5A 0.9900 .
C5 H5AB 0.9900 .
C6 C7 1.5349(19) .
C6 C11 1.537(2) .
C6 H6 1.0000 .
C7 H7A 0.9900 .
C7 H7AB 0.9900 .
C8 C9 1.535(2) .
C8 H8A 0.9900 .
C8 H8AB 0.9900 .
C9 C11 1.529(2) .
C9 C10 1.537(2) .
C9 H9 1.0000 .
C10 H10A 0.9900 .
C10 H10B 0.9900 .
C11 H11A 0.9900 .
C11 H11B 0.9900 .
C13 C14 1.391(2) .
C13 C18 1.405(2) .
C14 C15 1.392(2) .
C14 H14 0.9500 .
C15 C16 1.382(2) .
C15 C19 1.489(2) .
C16 C17 1.381(3) .
C16 H16 0.9500 .
C17 C18 1.390(3) .
C17 C20 1.501(3) .
C18 H18 0.9500 .
C21 C22 1.5187(16) .
C22 C28 1.5296(16) .
C22 C27 1.5383(18) .
C22 C23 1.5454(17) .
C23 C24 1.5347(19) .
C23 H23A 0.9900 .
C23 H23B 0.9900 .
C24 C25 1.527(2) .
C24 C30 1.5389(19) .
C24 H24 1.0000 .
C25 C26 1.529(2) .
C25 H25A 0.9900 .
C25 H25B 0.9900 .
C26 C31 1.5330(19) .
C26 C27 1.5334(18) .
C26 H26 1.0000 .
C27 H27A 0.9900 .
C27 H27B 0.9900 .
C28 C29 1.5292(18) .
C28 H28A 0.9900 .
C28 H28B 0.9900 .
C29 C30 1.5303(19) .
C29 C31 1.538(2) .
C30 H30A 0.9900 .
C30 H30B 0.9900 .
C31 H31A 0.9900 .
C31 H31B 0.9900 .
C33 C34 1.393(2) .
C33 C38 1.3977(18) .
C34 C35 1.390(2) .
C34 H34 0.9500 .
C35 C36 1.386(2) .
C35 C39 1.489(2) .
C36 C37 1.386(2) .
C36 H36 0.9500 .
C37 C38 1.3841(18) .
C37 C40 1.496(2) .
C38 H38 0.9500 .
S1 O21 1.4834(11) .
S1 C42 1.7666(15) .
S1 C41 1.7786(16) .
C41 H41A 0.9800 .
C41 H41B 0.9800 .
C41 H41C 0.9800 .
C42 H42A 0.9800 .
C42 H42B 0.9800 .
C42 H42C 0.9800 .
S2 O22 1.512(2) .
S2 C43 1.781(9) .
S2 C44 1.786(6) .
C43 H43A 0.9800 .
C43 H43B 0.9800 .
C43 H43C 0.9800 .
C44 H44A 0.9800 .
C44 H44B 0.9800 .
C44 H44C 0.9800 .
S2A O22A 1.506(3) .
S2A C44A 1.767(7) .
S2A C43A 1.783(11) .
C43A H43D 0.9800 .
C43A H43E 0.9800 .
C43A H43F 0.9800 .
C44A H44D 0.9800 .
C44A H44E 0.9800 .
C44A H44F 0.9800 .
S2B O22B 1.521(10) .
S2B C43B 1.763(14) .
S2B C44B 1.781(13) .
C43B H43G 0.9800 .
C43B H43H 0.9800 .
C43B H43I 0.9800 .
C44B H44G 0.9800 .
C44B H44H 0.9800 .
C44B H44I 0.9800 .

loop_
_geom_hbond_atom_site_label_D
_geom_hbond_atom_site_label_H
_geom_hbond_atom_site_label_A
_geom_hbond_distance_DH
_geom_hbond_distance_HA
_geom_hbond_distance_DA
_geom_hbond_angle_DHA
_geom_hbond_site_symmetry_A
N11 H11 S2 0.848(15) 2.994(15) 3.8378(15) 173.4(19) 2_566
N11 H11 O22 0.848(15) 1.983(16) 2.790(3) 159(2) 2_566
N11 H11 S2A 0.848(15) 2.938(16) 3.7595(16) 163.6(19) 2_566
N11 H11 O22A 0.848(15) 2.204(16) 3.029(3) 164(2) 2_566
N11 H11 O22B 0.848(15) 2.100(19) 2.911(10) 160(2) 2_566
N12 H12 O22 0.837(15) 2.300(18) 2.983(3) 139.0(18) 2_566
N12 H12 O22B 0.837(15) 2.28(2) 3.034(11) 150.5(19) 2_566
